data_4085012
loop_
_publ_author_name
'Vollmer, Matthew V.'
'Machan, Charles W.'
'Clark, Melissa L.'
'Antholine, William E.'
'Agarwal, Jay'
'Schaefer, 3rd, Henry F'
'Kubiak, Clifford P.'
'Walensky, Justin R.'

_publ_section_title
;
 Synthesis, Spectroscopy, and Electrochemistry of (\a-Diimine)M(CO)3Br, M
 = Mn, Re, Complexes: Ligands Isoelectronic to Bipyridyl Show Differences
 in CO2 Reduction.
;
_journal_issue 1
_journal_name_full Organometallics
_journal_page_first 3
_journal_page_last 12
_journal_paper_doi 10.1021/om500838z
_journal_volume 34
_journal_year 2014
_chemical_formula_moiety 'C21 H14 Br F6 Mn N2 O3'
_chemical_formula_sum 'C21 H14 Br F6 Mn N2 O3'
_chemical_formula_weight 591.19
_space_group_crystal_system monoclinic
_space_group_IT_number 14
_space_group_name_Hall '-P 2ybc'
_space_group_name_H-M_alt 'P 1 21/c 1'
_symmetry_cell_setting monoclinic
_symmetry_Int_Tables_number 14
_symmetry_space_group_name_Hall '-P 2ybc'
_symmetry_space_group_name_H-M 'P 1 21/c 1'
_atom_sites_solution_hydrogens geom
_audit_creation_method SHELXL-2013
_cell_angle_alpha 90
_cell_angle_beta 104.995(2)
_cell_angle_gamma 90
_cell_formula_units_Z 4
_cell_length_a 11.7363(4)
_cell_length_b 15.4011(6)
_cell_length_c 12.7722(5)
_cell_measurement_reflns_used 5390
_cell_measurement_temperature 173(2)
_cell_measurement_theta_max 26.3
_cell_measurement_theta_min 2.2
_cell_volume 2229.99(15)
_computing_cell_refinement 'APEX2 (Bruker AXS, 2008)'
_computing_data_collection 'APEX2 (Bruker AXS, 2008)'
_computing_data_reduction 'APEX2 (Bruker AXS, 2008)'
_computing_molecular_graphics 'X-SEED, Barbour, 2001'
_computing_publication_material 'CIFTAB (Sheldrick, 2013)'
_computing_structure_refinement 'SHELXL-2013 (Sheldrick, 2013)'
_computing_structure_solution 'SHELXS-2013 (Sheldrick, 2013)'
_diffrn_ambient_temperature 173(2)
_diffrn_measured_fraction_theta_full 0.999
_diffrn_measured_fraction_theta_max 0.996
_diffrn_measurement_device_type 'Bruker APEXII CCD area detector'
_diffrn_measurement_method 'omega scans'
_diffrn_radiation_type MoK\a
_diffrn_radiation_wavelength 0.71073
_diffrn_reflns_av_R_equivalents 0.0336
_diffrn_reflns_av_unetI/netI 0.0350
_diffrn_reflns_Laue_measured_fraction_full 0.999
_diffrn_reflns_Laue_measured_fraction_max 0.996
_diffrn_reflns_limit_h_max 14
_diffrn_reflns_limit_h_min -14
_diffrn_reflns_limit_k_max 19
_diffrn_reflns_limit_k_min -16
_diffrn_reflns_limit_l_max 15
_diffrn_reflns_limit_l_min -15
_diffrn_reflns_number 16256
_diffrn_reflns_point_group_measured_fraction_full 0.999
_diffrn_reflns_point_group_measured_fraction_max 0.996
_diffrn_reflns_theta_full 25.242
_diffrn_reflns_theta_max 26.392
_diffrn_reflns_theta_min 2.115
_diffrn_standards_decay_% 0.0
_exptl_absorpt_coefficient_mu 2.460
_exptl_absorpt_correction_T_max 0.71
_exptl_absorpt_correction_T_min 0.58
_exptl_absorpt_correction_type multi-scan
_exptl_absorpt_process_details
;
 Data were corrected for decay and absorption using the program SADABS
 (Sheldrick, G. M. (2003). SADABS. Version 2.10. University of
 G\"ottingen, Germany).
;
_exptl_crystal_colour Red
_exptl_crystal_density_diffrn 1.761
_exptl_crystal_description Prism
_exptl_crystal_F_000 1168
_exptl_crystal_size_max 0.250
_exptl_crystal_size_mid 0.151
_exptl_crystal_size_min 0.150
_refine_diff_density_max 0.584
_refine_diff_density_min -0.325
_refine_diff_density_rms 0.071
_refine_ls_extinction_method none
_refine_ls_goodness_of_fit_ref 1.059
_refine_ls_hydrogen_treatment constr
_refine_ls_matrix_type full
_refine_ls_number_parameters 337
_refine_ls_number_reflns 4545
_refine_ls_number_restraints 0
_refine_ls_restrained_S_all 1.059
_refine_ls_R_factor_all 0.0420
_refine_ls_R_factor_gt 0.0304
_refine_ls_shift/su_max 0.001
_refine_ls_shift/su_mean 0.000
_refine_ls_structure_factor_coef Fsqd
_refine_ls_weighting_details 'w=1/[\s^2^(Fo^2^)+(0.0416P)^2^+0.5029P] where P=(Fo^2^+2Fc^2^)/3'
_refine_ls_weighting_scheme calc
_refine_ls_wR_factor_gt 0.0750
_refine_ls_wR_factor_ref 0.0795
_reflns_Friedel_coverage 0.000
_reflns_number_gt 3739
_reflns_number_total 4545
_reflns_threshold_expression 'I > 2\s(I)'
_cod_data_source_file om500838z_si_003.cif
_cod_data_source_block mncf3dab
_cod_depositor_comments
;Adding full bibliography for 4085006--4085014.cif.

 Adding full bibliography for 4085006--4085014.cif.
;
_cod_original_sg_symbol_H-M 'P 21/c'
_cod_database_code 4085012
_shelx_space_group_comment
;
The symmetry employed for this shelxl refinement is uniquely defined
by the following loop, which should always be used as a source of
symmetry information in preference to the above space-group names.
They are only intended as comments.
;
_shelx_estimated_absorpt_t_min 0.578
_shelx_estimated_absorpt_t_max 0.709
_shelxl_version_number 2013-4

loop_
_space_group_symop_operation_xyz
'x, y, z'
'-x, y+1/2, -z+1/2'
'-x, -y, -z'
'x, -y-1/2, z-1/2'

loop_
_atom_site_label
_atom_site_type_symbol
_atom_site_fract_x
_atom_site_fract_y
_atom_site_fract_z
_atom_site_U_iso_or_equiv
_atom_site_adp_type
_atom_site_occupancy
_atom_site_site_symmetry_order
_atom_site_calc_flag
_atom_site_refinement_flags_posn
_atom_site_refinement_flags_adp
_atom_site_refinement_flags_occupancy
_atom_site_disorder_assembly
_atom_site_disorder_group
Br1 Br 0.72322(2) 0.06810(2) 0.08325(2) 0.03125(9) Uani 1 1 d . . . . .
Mn1 Mn 0.77695(3) 0.01934(2) 0.27875(3) 0.01871(10) Uani 1 1 d . . . . .
F1 F 0.47494(16) -0.13539(12) 0.49196(13) 0.0535(5) Uani 1 1 d . . . . .
F2 F 0.50595(19) -0.20079(10) 0.35486(13) 0.0563(5) Uani 1 1 d . . . . .
F3 F 0.63602(15) -0.11586(12) 0.44912(13) 0.0493(5) Uani 1 1 d . . . . .
F4 F 0.9473(5) -0.16078(18) 0.4536(3) 0.0638(17) Uani 0.758(11) 1 d . . P A 1
F5 F 0.8739(4) -0.2630(3) 0.3476(2) 0.0590(15) Uani 0.758(11) 1 d . . P A 1
F6 F 1.0491(3) -0.2720(4) 0.4424(4) 0.0760(19) Uani 0.758(11) 1 d . . P A 1
O1 O 1.00266(16) 0.11241(12) 0.29652(15) 0.0347(4) Uani 1 1 d . . . . .
O2 O 0.67138(18) 0.17977(12) 0.33900(19) 0.0484(6) Uani 1 1 d . . . . .
O3 O 0.85174(17) -0.00720(14) 0.51458(14) 0.0406(5) Uani 1 1 d . . . . .
N1 N 0.62326(16) -0.05016(12) 0.23934(15) 0.0194(4) Uani 1 1 d . . . . .
N2 N 0.82645(17) -0.09583(12) 0.22621(14) 0.0191(4) Uani 1 1 d . . . . .
C1 C 0.9169(2) 0.07575(15) 0.29033(19) 0.0239(5) Uani 1 1 d . . . . .
C2 C 0.7117(2) 0.11819(16) 0.3134(2) 0.0278(6) Uani 1 1 d . . . . .
C3 C 0.8217(2) -0.00222(16) 0.4216(2) 0.0253(5) Uani 1 1 d . . . . .
C4 C 0.7424(2) -0.14606(15) 0.17441(17) 0.0211(5) Uani 1 1 d . . . . .
C5 C 0.6233(2) -0.11947(15) 0.18235(18) 0.0209(5) Uani 1 1 d . . . . .
C6 C 0.7561(2) -0.22529(17) 0.1114(2) 0.0323(6) Uani 1 1 d . . . . .
H6A H 0.7187 -0.2156 0.0344 0.048 Uiso 1 1 calc R U . . .
H6B H 0.7185 -0.2748 0.1373 0.048 Uiso 1 1 calc R U . . .
H6C H 0.8402 -0.2376 0.1213 0.048 Uiso 1 1 calc R U . . .
C7 C 0.5179(2) -0.17088(17) 0.1251(2) 0.0308(6) Uani 1 1 d . . . . .
H7A H 0.4467 -0.1447 0.1383 0.046 Uiso 1 1 calc R U . . .
H7B H 0.5259 -0.2307 0.1524 0.046 Uiso 1 1 calc R U . . .
H7C H 0.5117 -0.1711 0.0471 0.046 Uiso 1 1 calc R U . . .
C8 C 0.9459(2) -0.11784(15) 0.22542(19) 0.0252(5) Uani 1 1 d . . . . .
C9 C 0.9906(2) -0.08020(17) 0.1454(2) 0.0330(6) Uani 1 1 d . . . . .
H9 H 0.9438 -0.0405 0.0954 0.040 Uiso 1 1 calc R U . . .
C10 C 1.1032(3) -0.1005(2) 0.1387(3) 0.0435(8) Uani 1 1 d . . . . .
H10 H 1.1337 -0.0747 0.0841 0.052 Uiso 1 1 calc R U . . .
C11 C 1.1709(3) -0.1577(2) 0.2106(3) 0.0478(8) Uani 1 1 d . . . . .
H11 H 1.2477 -0.1722 0.2047 0.057 Uiso 1 1 calc R U . . .
C12 C 1.1284(2) -0.19450(18) 0.2915(3) 0.0422(7) Uani 1 1 d . . . . .
H12 H 1.1768 -0.2331 0.3420 0.051 Uiso 1 1 calc R U . . .
C13 C 1.0145(2) -0.17521(16) 0.2997(2) 0.0292(6) Uani 1 1 d . . . . .
C14 C 0.9714(3) -0.21709(19) 0.3876(2) 0.0402(7) Uani 1 1 d . . . . .
C15 C 0.5136(2) -0.01830(15) 0.25527(19) 0.0218(5) Uani 1 1 d . . . . .
C16 C 0.4573(2) 0.04840(17) 0.1889(2) 0.0317(6) Uani 1 1 d . . . . .
H16 H 0.4905 0.0711 0.1342 0.038 Uiso 1 1 calc R U . . .
C17 C 0.3521(2) 0.08198(19) 0.2026(3) 0.0406(7) Uani 1 1 d . . . . .
H17 H 0.3130 0.1272 0.1564 0.049 Uiso 1 1 calc R U . . .
C18 C 0.3039(2) 0.05004(19) 0.2828(3) 0.0402(7) Uani 1 1 d . . . . .
H18 H 0.2324 0.0735 0.2923 0.048 Uiso 1 1 calc R U . . .
C19 C 0.3602(2) -0.01568(18) 0.3484(2) 0.0345(6) Uani 1 1 d . . . . .
H19 H 0.3269 -0.0375 0.4035 0.041 Uiso 1 1 calc R U . . .
C20 C 0.4646(2) -0.05098(16) 0.33623(19) 0.0261(5) Uani 1 1 d . . . . .
C21 C 0.5198(2) -0.12477(17) 0.4071(2) 0.0328(6) Uani 1 1 d . . . . .
F4' F 1.0269(17) -0.1982(15) 0.4940(8) 0.115(9) Uani 0.242(11) 1 d . . P A 2
F5' F 0.8590(11) -0.2017(14) 0.3948(15) 0.103(10) Uani 0.242(11) 1 d . . P A 2
F6' F 0.967(3) -0.3015(6) 0.3942(13) 0.114(11) Uani 0.242(11) 1 d . . P A 2

loop_
_atom_site_aniso_label
_atom_site_aniso_U_11
_atom_site_aniso_U_22
_atom_site_aniso_U_33
_atom_site_aniso_U_23
_atom_site_aniso_U_13
_atom_site_aniso_U_12
Br1 0.02836(16) 0.03803(16) 0.02781(14) 0.01380(11) 0.00806(11) 0.00224(11)
Mn1 0.01751(19) 0.01757(19) 0.02183(18) 0.00133(13) 0.00651(14) 0.00043(14)
F1 0.0661(12) 0.0621(11) 0.0433(10) 0.0100(9) 0.0339(9) -0.0076(10)
F2 0.0945(15) 0.0268(9) 0.0442(10) 0.0009(7) 0.0116(10) -0.0013(9)
F3 0.0387(10) 0.0598(12) 0.0476(10) 0.0273(9) 0.0081(8) -0.0020(9)
F4 0.122(5) 0.0406(16) 0.041(2) 0.0007(13) 0.042(3) 0.0165(19)
F5 0.059(3) 0.064(3) 0.0553(18) 0.0155(17) 0.0169(15) -0.024(2)
F6 0.069(2) 0.079(4) 0.080(3) 0.051(3) 0.019(2) 0.046(2)
O1 0.0237(10) 0.0328(10) 0.0477(11) 0.0033(9) 0.0092(8) -0.0066(9)
O2 0.0417(12) 0.0264(11) 0.0859(16) -0.0075(10) 0.0322(12) 0.0038(9)
O3 0.0416(12) 0.0570(13) 0.0225(9) 0.0013(9) 0.0070(9) -0.0006(10)
N1 0.0178(10) 0.0204(10) 0.0204(9) 0.0055(8) 0.0055(8) 0.0015(8)
N2 0.0190(10) 0.0201(10) 0.0189(9) 0.0034(8) 0.0063(8) 0.0027(8)
C1 0.0249(14) 0.0206(12) 0.0267(12) 0.0043(9) 0.0073(10) 0.0063(11)
C2 0.0217(13) 0.0226(13) 0.0402(14) 0.0015(11) 0.0102(11) -0.0032(11)
C3 0.0227(13) 0.0270(13) 0.0288(13) -0.0017(10) 0.0113(11) 0.0017(11)
C4 0.0223(13) 0.0210(12) 0.0209(11) 0.0031(9) 0.0072(10) 0.0011(10)
C5 0.0199(12) 0.0226(12) 0.0201(11) 0.0052(9) 0.0049(9) -0.0001(10)
C6 0.0322(15) 0.0287(14) 0.0370(14) -0.0090(11) 0.0109(12) 0.0009(12)
C7 0.0251(14) 0.0350(15) 0.0311(13) -0.0046(11) 0.0050(11) -0.0062(12)
C8 0.0217(13) 0.0234(13) 0.0317(13) -0.0086(10) 0.0094(11) -0.0005(10)
C9 0.0328(15) 0.0328(15) 0.0388(14) -0.0085(11) 0.0188(12) -0.0046(12)
C10 0.0379(17) 0.0412(17) 0.0617(19) -0.0207(15) 0.0314(16) -0.0132(15)
C11 0.0267(15) 0.0413(18) 0.080(2) -0.0288(17) 0.0219(16) -0.0061(14)
C12 0.0257(15) 0.0287(15) 0.065(2) -0.0176(14) -0.0004(14) 0.0087(12)
C13 0.0241(14) 0.0237(13) 0.0372(14) -0.0065(11) 0.0034(11) 0.0024(11)
C14 0.0446(19) 0.0334(16) 0.0394(16) 0.0026(12) 0.0050(14) 0.0160(15)
C15 0.0138(12) 0.0233(12) 0.0277(12) -0.0034(9) 0.0045(10) -0.0024(10)
C16 0.0225(14) 0.0329(14) 0.0391(15) 0.0051(12) 0.0069(11) 0.0021(11)
C17 0.0253(15) 0.0353(16) 0.0567(18) -0.0022(13) 0.0028(13) 0.0086(13)
C18 0.0187(14) 0.0405(16) 0.0639(19) -0.0194(15) 0.0156(14) -0.0031(13)
C19 0.0277(15) 0.0379(16) 0.0433(16) -0.0139(13) 0.0188(13) -0.0097(13)
C20 0.0244(13) 0.0254(13) 0.0301(13) -0.0059(10) 0.0096(11) -0.0073(11)
C21 0.0367(16) 0.0347(15) 0.0313(13) 0.0001(11) 0.0164(12) -0.0116(13)
F4' 0.141(15) 0.17(2) 0.026(5) -0.017(7) 0.001(7) -0.064(15)
F5' 0.065(8) 0.15(2) 0.110(14) 0.109(15) 0.054(9) 0.057(10)
F6' 0.28(3) 0.019(5) 0.087(12) 0.008(5) 0.117(17) 0.019(10)

loop_
_atom_type_symbol
_atom_type_description
_atom_type_scat_dispersion_real
_atom_type_scat_dispersion_imag
_atom_type_scat_source
C C 0.0033 0.0016 'International Tables Vol C Tables 4.2.6.8 and 6.1.1.4'
H H 0.0000 0.0000 'International Tables Vol C Tables 4.2.6.8 and 6.1.1.4'
N N 0.0061 0.0033 'International Tables Vol C Tables 4.2.6.8 and 6.1.1.4'
O O 0.0106 0.0060 'International Tables Vol C Tables 4.2.6.8 and 6.1.1.4'
F F 0.0171 0.0103 'International Tables Vol C Tables 4.2.6.8 and 6.1.1.4'
Mn Mn 0.3368 0.7283 'International Tables Vol C Tables 4.2.6.8 and 6.1.1.4'
Br Br -0.2901 2.4595 'International Tables Vol C Tables 4.2.6.8 and 6.1.1.4'

loop_
_geom_angle_atom_site_label_1
_geom_angle_atom_site_label_2
_geom_angle_atom_site_label_3
_geom_angle
C3 Mn1 C2 86.46(11)
C3 Mn1 C1 89.16(11)
C2 Mn1 C1 90.48(10)
C3 Mn1 N2 98.09(9)
C2 Mn1 N2 171.67(10)
C1 Mn1 N2 96.54(9)
C3 Mn1 N1 99.26(9)
C2 Mn1 N1 95.65(9)
C1 Mn1 N1 169.86(9)
N2 Mn1 N1 76.78(8)
C3 Mn1 Br1 173.07(8)
C2 Mn1 Br1 88.75(8)
C1 Mn1 Br1 85.87(7)
N2 Mn1 Br1 87.29(5)
N1 Mn1 Br1 86.19(5)
C5 N1 C15 119.46(19)
C5 N1 Mn1 116.24(15)
C15 N1 Mn1 123.39(15)
C4 N2 C8 117.98(19)
C4 N2 Mn1 116.46(15)
C8 N2 Mn1 124.57(15)
O1 C1 Mn1 178.5(2)
O2 C2 Mn1 177.6(2)
O3 C3 Mn1 173.1(2)
N2 C4 C5 114.0(2)
N2 C4 C6 126.2(2)
C5 C4 C6 119.8(2)
N1 C5 C4 113.8(2)
N1 C5 C7 126.4(2)
C4 C5 C7 119.8(2)
C4 C6 H6A 109.5
C4 C6 H6B 109.5
H6A C6 H6B 109.5
C4 C6 H6C 109.5
H6A C6 H6C 109.5
H6B C6 H6C 109.5
C5 C7 H7A 109.5
C5 C7 H7B 109.5
H7A C7 H7B 109.5
C5 C7 H7C 109.5
H7A C7 H7C 109.5
H7B C7 H7C 109.5
C9 C8 C13 120.3(2)
C9 C8 N2 117.3(2)
C13 C8 N2 122.4(2)
C10 C9 C8 120.0(3)
C10 C9 H9 120.0
C8 C9 H9 120.0
C11 C10 C9 120.2(3)
C11 C10 H10 119.9
C9 C10 H10 119.9
C10 C11 C12 120.5(3)
C10 C11 H11 119.8
C12 C11 H11 119.8
C11 C12 C13 120.4(3)
C11 C12 H12 119.8
C13 C12 H12 119.8
C8 C13 C12 118.7(3)
C8 C13 C14 122.6(2)
C12 C13 C14 118.7(2)
F4 C14 F6 108.9(3)
F4 C14 F5 107.2(3)
F6 C14 F5 105.9(3)
F6' C14 F5' 96.2(11)
F6' C14 F4' 99.4(9)
F5' C14 F4' 96.6(9)
F4 C14 C13 112.0(3)
F6' C14 C13 120.6(5)
F6 C14 C13 111.0(3)
F5 C14 C13 111.5(2)
F5' C14 C13 119.8(4)
F4' C14 C13 119.0(6)
C16 C15 C20 119.7(2)
C16 C15 N1 117.9(2)
C20 C15 N1 122.3(2)
C15 C16 C17 119.8(2)
C15 C16 H16 120.1
C17 C16 H16 120.1
C18 C17 C16 120.5(3)
C18 C17 H17 119.8
C16 C17 H17 119.8
C19 C18 C17 119.5(2)
C19 C18 H18 120.3
C17 C18 H18 120.3
C18 C19 C20 121.4(2)
C18 C19 H19 119.3
C20 C19 H19 119.3
C19 C20 C15 119.1(2)
C19 C20 C21 119.2(2)
C15 C20 C21 121.7(2)
F1 C21 F2 106.0(2)
F1 C21 F3 105.3(2)
F2 C21 F3 105.7(2)
F1 C21 C20 112.7(2)
F2 C21 C20 112.7(2)
F3 C21 C20 113.8(2)

loop_
_geom_bond_atom_site_label_1
_geom_bond_atom_site_label_2
_geom_bond_distance
Br1 Mn1 2.5262(4)
Mn1 C3 1.794(2)
Mn1 C2 1.810(3)
Mn1 C1 1.829(3)
Mn1 N2 2.0336(19)
Mn1 N1 2.0452(19)
F1 C21 1.332(3)
F2 C21 1.337(3)
F3 C21 1.337(3)
F4 C14 1.291(4)
F5 C14 1.330(4)
F6 C14 1.306(4)
O1 C1 1.139(3)
O2 C2 1.145(3)
O3 C3 1.150(3)
N1 C5 1.292(3)
N1 C15 1.440(3)
N2 C4 1.293(3)
N2 C8 1.445(3)
C4 C5 1.485(3)
C4 C6 1.493(3)
C5 C7 1.491(3)
C6 H6A 0.9800
C6 H6B 0.9800
C6 H6C 0.9800
C7 H7A 0.9800
C7 H7B 0.9800
C7 H7C 0.9800
C8 C9 1.390(3)
C8 C13 1.391(3)
C9 C10 1.382(4)
C9 H9 0.9500
C10 C11 1.369(5)
C10 H10 0.9500
C11 C12 1.381(4)
C11 H11 0.9500
C12 C13 1.400(4)
C12 H12 0.9500
C13 C14 1.491(4)
C14 F6' 1.304(10)
C14 F5' 1.367(10)
C14 F4' 1.378(10)
C15 C16 1.386(3)
C15 C20 1.400(3)
C16 C17 1.391(4)
C16 H16 0.9500
C17 C18 1.383(4)
C17 H17 0.9500
C18 C19 1.370(4)
C18 H18 0.9500
C19 C20 1.386(4)
C19 H19 0.9500
C20 C21 1.492(4)

loop_
_geom_torsion_atom_site_label_1
_geom_torsion_atom_site_label_2
_geom_torsion_atom_site_label_3
_geom_torsion_atom_site_label_4
_geom_torsion
C8 N2 C4 C5 178.45(19)
Mn1 N2 C4 C5 -12.4(2)
C8 N2 C4 C6 -0.9(3)
Mn1 N2 C4 C6 168.26(18)
C15 N1 C5 C4 -178.78(18)
Mn1 N1 C5 C4 11.8(2)
C15 N1 C5 C7 2.5(3)
Mn1 N1 C5 C7 -166.91(18)
N2 C4 C5 N1 0.4(3)
C6 C4 C5 N1 179.7(2)
N2 C4 C5 C7 179.1(2)
C6 C4 C5 C7 -1.5(3)
C4 N2 C8 C9 93.0(3)
Mn1 N2 C8 C9 -75.2(2)
C4 N2 C8 C13 -86.0(3)
Mn1 N2 C8 C13 105.8(2)
C13 C8 C9 C10 0.7(4)
N2 C8 C9 C10 -178.3(2)
C8 C9 C10 C11 0.1(4)
C9 C10 C11 C12 -1.1(4)
C10 C11 C12 C13 1.4(4)
C9 C8 C13 C12 -0.5(4)
N2 C8 C13 C12 178.5(2)
C9 C8 C13 C14 179.6(3)
N2 C8 C13 C14 -1.4(4)
C11 C12 C13 C8 -0.6(4)
C11 C12 C13 C14 179.3(3)
C8 C13 C14 F4 -61.8(4)
C12 C13 C14 F4 118.4(4)
C8 C13 C14 F6' 121.2(16)
C12 C13 C14 F6' -58.7(16)
C8 C13 C14 F6 176.2(4)
C12 C13 C14 F6 -3.7(5)
C8 C13 C14 F5 58.4(4)
C12 C13 C14 F5 -121.5(4)
C8 C13 C14 F5' 2.2(14)
C12 C13 C14 F5' -177.6(14)
C8 C13 C14 F4' -115.7(13)
C12 C13 C14 F4' 64.4(13)
C5 N1 C15 C16 -98.0(3)
Mn1 N1 C15 C16 70.6(3)
C5 N1 C15 C20 83.5(3)
Mn1 N1 C15 C20 -107.9(2)
C20 C15 C16 C17 -0.5(4)
N1 C15 C16 C17 -179.1(2)
C15 C16 C17 C18 0.8(4)
C16 C17 C18 C19 -0.6(4)
C17 C18 C19 C20 0.0(4)
C18 C19 C20 C15 0.3(4)
C18 C19 C20 C21 -177.7(2)
C16 C15 C20 C19 0.0(4)
N1 C15 C20 C19 178.5(2)
C16 C15 C20 C21 177.9(2)
N1 C15 C20 C21 -3.6(4)
C19 C20 C21 F1 -14.6(3)
C15 C20 C21 F1 167.5(2)
C19 C20 C21 F2 105.4(3)
C15 C20 C21 F2 -72.5(3)
C19 C20 C21 F3 -134.3(2)
C15 C20 C21 F3 47.8(3)
